data_4518999
loop_
_publ_author_name
'Lohrey, Trevor D.'
'Cusumano, Alexander Q.'
'Goddard, William A.'
'Stoltz, Brian M.'

_publ_section_title
;
 Identifying the Imperative Role of Metal--Olefin Interactions in
 Catalytic C--O Reductive Elimination from Nickel(II)
;
_journal_issue 16
_journal_name_full 'ACS Catalysis'
_journal_page_first 10208
_journal_page_last 10222
_journal_paper_doi 10.1021/acscatal.1c02790
_journal_volume 11
_journal_year 2021
_chemical_formula_moiety 'C46 H64 I2 N6 Ni2 O2, 3 (C6 H6)'
_chemical_formula_sum 'C64 H82 I2 N6 Ni2 O2'
_chemical_formula_weight 1338.57
_space_group_crystal_system orthorhombic
_space_group_IT_number 56
_space_group_name_Hall '-P 2ab 2ac'
_space_group_name_H-M_alt 'P c c n'
_atom_sites_solution_hydrogens geom
_atom_sites_solution_primary iterative
_atom_sites_solution_secondary difmap
_audit_creation_method SHELXL-2014/7
_cell_angle_alpha 90
_cell_angle_beta 90
_cell_angle_gamma 90
_cell_formula_units_Z 4
_cell_length_a 14.7031(9)
_cell_length_b 17.8228(11)
_cell_length_c 23.8035(15)
_cell_measurement_reflns_used 9947
_cell_measurement_temperature 100(2)
_cell_measurement_theta_max 25.36
_cell_measurement_theta_min 2.44
_cell_volume 6237.7(7)
_computing_cell_refinement 'Bruker SAINT'
_computing_data_collection 'Bruker APEX3'
_computing_data_reduction 'Bruker SAINT'
_computing_molecular_graphics ORTEP-32
_computing_publication_material WinGX
_computing_structure_refinement 'SHELXL-2014/7 (Sheldrick, 2014)'
_computing_structure_solution SHELXT
_diffrn_ambient_temperature 100(2)
_diffrn_measured_fraction_theta_full 0.986
_diffrn_measured_fraction_theta_max 0.986
_diffrn_measurement_device_type 'Bruker APEX-II CCD'
_diffrn_measurement_method '\f and \w scans'
_diffrn_radiation_type MoK\a
_diffrn_radiation_wavelength 0.71073
_diffrn_reflns_av_R_equivalents 0.0399
_diffrn_reflns_av_unetI/netI 0.0198
_diffrn_reflns_Laue_measured_fraction_full 0.986
_diffrn_reflns_Laue_measured_fraction_max 0.986
_diffrn_reflns_limit_h_max 17
_diffrn_reflns_limit_h_min -15
_diffrn_reflns_limit_k_max 21
_diffrn_reflns_limit_k_min -19
_diffrn_reflns_limit_l_max 25
_diffrn_reflns_limit_l_min -28
_diffrn_reflns_number 48347
_diffrn_reflns_point_group_measured_fraction_full 0.986
_diffrn_reflns_point_group_measured_fraction_max 0.986
_diffrn_reflns_theta_full 25.000
_diffrn_reflns_theta_max 25.026
_diffrn_reflns_theta_min 1.796
_exptl_absorpt_coefficient_mu 1.640
_exptl_absorpt_correction_T_max 0.7452
_exptl_absorpt_correction_T_min 0.6437
_exptl_absorpt_correction_type multi-scan
_exptl_absorpt_process_details SADABS
_exptl_crystal_colour orange
_exptl_crystal_density_diffrn 1.425
_exptl_crystal_description block
_exptl_crystal_F_000 2744
_exptl_crystal_size_max 0.250
_exptl_crystal_size_mid 0.230
_exptl_crystal_size_min 0.180
_refine_diff_density_max 0.416
_refine_diff_density_min -0.453
_refine_diff_density_rms 0.059
_refine_ls_extinction_method none
_refine_ls_goodness_of_fit_ref 1.080
_refine_ls_hydrogen_treatment constr
_refine_ls_matrix_type full
_refine_ls_number_parameters 375
_refine_ls_number_reflns 5444
_refine_ls_number_restraints 24
_refine_ls_restrained_S_all 1.079
_refine_ls_R_factor_all 0.0296
_refine_ls_R_factor_gt 0.0224
_refine_ls_shift/su_max 0.004
_refine_ls_shift/su_mean 0.000
_refine_ls_structure_factor_coef Fsqd
_refine_ls_weighting_details 'w=1/[\s^2^(Fo^2^)+(0.0139P)^2^+6.7172P] where P=(Fo^2^+2Fc^2^)/3'
_refine_ls_weighting_scheme calc
_refine_ls_wR_factor_gt 0.0460
_refine_ls_wR_factor_ref 0.0487
_reflns_Friedel_coverage 0.000
_reflns_number_gt 4727
_reflns_number_total 5444
_reflns_threshold_expression 'I > 2\s(I)'
_cod_data_source_file cs1c02790_si_002.cif
_cod_data_source_block 6_2078293
_cod_depositor_comments
;
The following automatic conversions were performed:

data item '_atom_sites_solution_secondary' value 'diffmap' was
changed to 'difmap'.

Automatic conversion script
Id: cif_fix_values 7556 2019-12-06 15:28:31Z antanas 
;
_cod_database_code 4518999
_shelx_shelxl_version_number 2014/7
_shelx_space_group_comment
;
The symmetry employed for this shelxl refinement is uniquely defined
by the following loop, which should always be used as a source of
symmetry information in preference to the above space-group names.
They are only intended as comments.
;

loop_
_space_group_symop_operation_xyz
'x, y, z'
'-x+1/2, -y+1/2, z'
'-x, y+1/2, -z+1/2'
'x+1/2, -y, -z+1/2'
'-x, -y, -z'
'x-1/2, y-1/2, -z'
'x, -y-1/2, z-1/2'
'-x-1/2, y, z-1/2'

loop_
_atom_site_label
_atom_site_type_symbol
_atom_site_fract_x
_atom_site_fract_y
_atom_site_fract_z
_atom_site_U_iso_or_equiv
_atom_site_adp_type
_atom_site_occupancy
_atom_site_site_symmetry_order
_atom_site_calc_flag
_atom_site_refinement_flags_posn
_atom_site_refinement_flags_adp
_atom_site_refinement_flags_occupancy
_atom_site_disorder_assembly
_atom_site_disorder_group
C1 C 0.83771(14) 0.62373(11) 0.55543(9) 0.0161(5) Uani 1 1 d . . . . .
H1 H 0.8665 0.6315 0.5178 0.019 Uiso 1 1 calc R U . . .
C2 C 0.91021(15) 0.59667(12) 0.59630(10) 0.0194(5) Uani 1 1 d . . . . .
H2A H 0.8824 0.5878 0.6336 0.023 Uiso 1 1 calc R U . . .
H2B H 0.9576 0.6357 0.6005 0.023 Uiso 1 1 calc R U . . .
C3 C 0.95360(16) 0.52401(13) 0.57495(11) 0.0246(5) Uani 1 1 d . . . . .
H3A H 0.9870 0.5343 0.5397 0.030 Uiso 1 1 calc R U . . .
H3B H 0.9979 0.5055 0.6030 0.030 Uiso 1 1 calc R U . . .
C4 C 0.88197(16) 0.46376(13) 0.56434(11) 0.0263(6) Uani 1 1 d . . . . .
H4A H 0.8555 0.4478 0.6007 0.032 Uiso 1 1 calc R U . . .
H4B H 0.9114 0.4195 0.5470 0.032 Uiso 1 1 calc R U . . .
C5 C 0.80590(16) 0.49152(12) 0.52588(11) 0.0232(5) Uani 1 1 d . . . . .
H5A H 0.7582 0.4525 0.5226 0.028 Uiso 1 1 calc R U . . .
H5B H 0.8305 0.5015 0.4879 0.028 Uiso 1 1 calc R U . . .
C6 C 0.76475(14) 0.56345(12) 0.55003(10) 0.0176(5) Uani 1 1 d . . . . .
H6 H 0.7442 0.5513 0.5890 0.021 Uiso 1 1 calc R U . . .
C7 C 0.70678(16) 0.61457(13) 0.46108(9) 0.0233(5) Uani 1 1 d . . . . .
H7A H 0.7246 0.5689 0.4409 0.035 Uiso 1 1 calc R U . . .
H7B H 0.7571 0.6506 0.4604 0.035 Uiso 1 1 calc R U . . .
H7C H 0.6534 0.6368 0.4429 0.035 Uiso 1 1 calc R U . . .
C8 C 0.60699(15) 0.54185(13) 0.51928(10) 0.0225(5) Uani 1 1 d . . . . .
H8A H 0.5557 0.5646 0.4984 0.027 Uiso 1 1 calc R U . . .
H8B H 0.6257 0.4960 0.4989 0.027 Uiso 1 1 calc R U . . .
C9 C 0.57558(15) 0.52074(13) 0.57628(10) 0.0214(5) Uani 1 1 d . . . . .
H9 H 0.5664 0.5601 0.6026 0.026 Uiso 1 1 calc R U . . .
C10 C 0.55929(15) 0.45119(13) 0.59333(10) 0.0203(5) Uani 1 1 d . . . . .
H10 H 0.5755 0.4116 0.5686 0.024 Uiso 1 1 calc R U . . .
C11 C 0.51818(15) 0.43046(13) 0.64734(10) 0.0204(5) Uani 1 1 d . . . . .
C12 C 0.52499(17) 0.47542(14) 0.69506(11) 0.0267(6) Uani 1 1 d . . . . .
H12 H 0.5602 0.5201 0.6938 0.032 Uiso 1 1 calc R U . . .
C13 C 0.48081(18) 0.45556(15) 0.74422(11) 0.0328(6) Uani 1 1 d . . . . .
H13 H 0.4865 0.4864 0.7766 0.039 Uiso 1 1 calc R U . . .
C14 C 0.42866(19) 0.39140(15) 0.74648(11) 0.0331(6) Uani 1 1 d . . . . .
H14 H 0.3973 0.3786 0.7800 0.040 Uiso 1 1 calc R U . . .
C15 C 0.42221(17) 0.34587(13) 0.69982(10) 0.0267(6) Uani 1 1 d . . . . .
H15 H 0.3862 0.3016 0.7012 0.032 Uiso 1 1 calc R U . . .
C16 C 0.46786(16) 0.36438(12) 0.65124(10) 0.0214(5) Uani 1 1 d . . . . .
H16 H 0.4650 0.3315 0.6198 0.026 Uiso 1 1 calc R U . . .
C17 C 0.68538(15) 0.66670(12) 0.68052(9) 0.0182(5) Uani 1 1 d . . . . .
H17 H 0.7468 0.6613 0.6687 0.022 Uiso 1 1 calc R U . . .
C18 C 0.66657(15) 0.65689(12) 0.73645(9) 0.0184(5) Uani 1 1 d . . . . .
H18 H 0.7141 0.6449 0.7619 0.022 Uiso 1 1 calc R U . . .
C19 C 0.57672(15) 0.66454(12) 0.75615(9) 0.0171(5) Uani 1 1 d . . . . .
C20 C 0.51117(15) 0.68239(12) 0.71489(9) 0.0193(5) Uani 1 1 d . . . . .
H20 H 0.4492 0.6883 0.7252 0.023 Uiso 1 1 calc R U . . .
C21 C 0.53684(15) 0.69126(12) 0.66003(9) 0.0176(5) Uani 1 1 d . . . . .
H21 H 0.4910 0.7037 0.6335 0.021 Uiso 1 1 calc R U . . .
C22 C 0.46135(16) 0.66858(14) 0.82946(10) 0.0270(6) Uani 1 1 d . . . . .
H22A H 0.4404 0.7180 0.8169 0.041 Uiso 1 1 calc R U . . .
H22B H 0.4586 0.6660 0.8706 0.041 Uiso 1 1 calc R U . . .
H22C H 0.4222 0.6296 0.8133 0.041 Uiso 1 1 calc R U . . .
C23 C 0.62450(18) 0.64437(15) 0.85323(10) 0.0297(6) Uani 1 1 d . . . . .
H23A H 0.6537 0.5957 0.8467 0.045 Uiso 1 1 calc R U . . .
H23B H 0.5966 0.6447 0.8906 0.045 Uiso 1 1 calc R U . . .
H23C H 0.6702 0.6843 0.8510 0.045 Uiso 1 1 calc R U . . .
C24 C 0.7052(2) 0.44261(16) 0.82191(14) 0.0445(7) Uani 1 1 d . . . . .
H24 H 0.6810 0.4704 0.7913 0.053 Uiso 1 1 calc R U . . .
C25 C 0.7920(2) 0.45535(18) 0.83921(15) 0.0506(9) Uani 1 1 d . . . . .
H25 H 0.8281 0.4920 0.8208 0.061 Uiso 1 1 calc R U . . .
C26 C 0.8270(2) 0.41552(18) 0.88299(16) 0.0524(9) Uani 1 1 d . . . . .
H26 H 0.8877 0.4245 0.8949 0.063 Uiso 1 1 calc R U . . .
C27 C 0.7751(2) 0.36226(18) 0.91018(14) 0.0513(9) Uani 1 1 d . . . . .
H27 H 0.7999 0.3343 0.9405 0.062 Uiso 1 1 calc R U . . .
C28 C 0.6861(2) 0.34999(17) 0.89265(14) 0.0461(8) Uani 1 1 d . . . . .
H28 H 0.6490 0.3141 0.9113 0.055 Uiso 1 1 calc R U . . .
C29 C 0.65251(19) 0.39037(16) 0.84814(13) 0.0406(7) Uani 1 1 d . . . . .
H29 H 0.5921 0.3818 0.8355 0.049 Uiso 1 1 calc R U . . .
C30 C 0.2215(8) 0.6855(7) 0.7997(5) 0.037(3) Uani 0.441(16) 1 d . U P A 1
H30 H 0.2015 0.6425 0.7796 0.045 Uiso 0.441(16) 1 calc R U P A 1
C31 C 0.2231(8) 0.6857(7) 0.8584(5) 0.034(3) Uani 0.441(16) 1 d . U P A 1
H31 H 0.2058 0.6422 0.8789 0.041 Uiso 0.441(16) 1 calc R U P A 1
C32 C 0.2500 0.7500 0.8861(6) 0.033(4) Uani 0.441(16) 2 d S TU P A 1
H32 H 0.2500 0.7500 0.9261 0.040 Uiso 0.441(16) 2 calc R U P A 1
N1 N 0.68436(12) 0.59556(10) 0.52001(8) 0.0171(4) Uani 1 1 d . . . . .
N2 N 0.62284(12) 0.68351(9) 0.64115(7) 0.0156(4) Uani 1 1 d . . . . .
N3 N 0.55494(13) 0.65681(11) 0.81096(8) 0.0224(4) Uani 1 1 d . . . . .
O1 O 0.79691(9) 0.69148(8) 0.57249(6) 0.0166(3) Uani 1 1 d . . . . .
Ni1 Ni 0.66424(2) 0.70296(2) 0.56063(2) 0.01457(7) Uani 1 1 d . . . . .
I1 I 0.50722(2) 0.73386(2) 0.50569(2) 0.01993(5) Uani 1 1 d . . . . .
C35 C 0.2233(7) 0.6767(6) 0.8316(5) 0.048(3) Uani 0.559(16) 1 d . U P A 2
H35 H 0.2047 0.6257 0.8319 0.057 Uiso 0.559(16) 1 calc R U P A 2
C36 C 0.2366(5) 0.7133(4) 0.8809(4) 0.050(3) Uani 0.559(16) 1 d . U P A 2
H36 H 0.2272 0.6878 0.9155 0.060 Uiso 0.559(16) 1 calc R U P A 2
C34 C 0.2363(5) 0.7127(4) 0.7816(4) 0.047(3) Uani 0.559(16) 1 d . U P A 2
H34 H 0.2268 0.6869 0.7472 0.056 Uiso 0.559(16) 1 calc R U P A 2
C33 C 0.2500 0.7500 0.7711(6) 0.034(4) Uani 0.441(16) 2 d S TU P A 1
H33 H 0.2500 0.7500 0.7311 0.041 Uiso 0.441(16) 2 calc R U P A 1

loop_
_atom_site_aniso_label
_atom_site_aniso_U_11
_atom_site_aniso_U_22
_atom_site_aniso_U_33
_atom_site_aniso_U_23
_atom_site_aniso_U_13
_atom_site_aniso_U_12
C1 0.0178(11) 0.0152(10) 0.0152(12) -0.0020(9) 0.0016(9) 0.0038(9)
C2 0.0174(11) 0.0216(12) 0.0190(13) -0.0023(9) -0.0025(9) 0.0034(9)
C3 0.0213(12) 0.0239(12) 0.0287(14) -0.0004(10) -0.0031(10) 0.0077(10)
C4 0.0271(13) 0.0203(12) 0.0317(15) 0.0002(10) -0.0019(11) 0.0061(10)
C5 0.0229(12) 0.0179(12) 0.0288(14) -0.0043(10) -0.0036(11) 0.0027(9)
C6 0.0179(11) 0.0184(11) 0.0166(12) 0.0007(9) -0.0031(9) 0.0023(9)
C7 0.0271(13) 0.0267(13) 0.0161(13) -0.0008(10) -0.0020(10) 0.0071(10)
C8 0.0193(11) 0.0220(12) 0.0263(14) -0.0038(10) -0.0072(10) 0.0005(9)
C9 0.0159(11) 0.0215(12) 0.0269(14) -0.0064(10) -0.0033(10) 0.0002(9)
C10 0.0165(11) 0.0212(12) 0.0232(13) -0.0061(9) -0.0052(10) 0.0019(9)
C11 0.0184(12) 0.0220(12) 0.0208(13) -0.0026(9) -0.0047(10) 0.0059(9)
C12 0.0261(13) 0.0252(13) 0.0289(15) -0.0058(11) -0.0078(11) 0.0009(10)
C13 0.0397(16) 0.0352(15) 0.0236(15) -0.0115(11) -0.0068(12) 0.0055(12)
C14 0.0386(15) 0.0376(15) 0.0231(15) 0.0015(11) 0.0027(12) 0.0021(13)
C15 0.0321(14) 0.0223(13) 0.0257(14) 0.0028(10) -0.0022(11) 0.0009(11)
C16 0.0259(12) 0.0157(11) 0.0226(13) -0.0016(9) -0.0063(10) 0.0052(10)
C17 0.0157(11) 0.0186(11) 0.0204(13) -0.0014(9) -0.0001(9) 0.0003(9)
C18 0.0170(11) 0.0203(12) 0.0179(12) -0.0016(9) -0.0033(9) 0.0010(9)
C19 0.0215(11) 0.0116(11) 0.0181(13) -0.0024(9) 0.0006(9) -0.0023(9)
C20 0.0155(11) 0.0215(12) 0.0210(13) -0.0028(9) 0.0022(10) 0.0003(9)
C21 0.0152(11) 0.0179(11) 0.0197(13) -0.0027(9) -0.0029(9) 0.0006(9)
C22 0.0265(13) 0.0320(13) 0.0225(14) 0.0001(11) 0.0082(11) -0.0014(11)
C23 0.0340(14) 0.0372(15) 0.0179(14) 0.0038(11) -0.0003(11) 0.0035(12)
C24 0.0464(18) 0.0345(16) 0.053(2) -0.0005(14) 0.0077(15) 0.0006(14)
C25 0.0436(19) 0.0414(18) 0.067(2) -0.0125(16) 0.0201(18) -0.0124(15)
C26 0.0225(15) 0.051(2) 0.084(3) -0.0409(19) 0.0027(16) -0.0007(14)
C27 0.056(2) 0.0451(18) 0.053(2) -0.0137(16) -0.0126(17) 0.0190(17)
C28 0.0402(17) 0.0405(17) 0.058(2) 0.0038(15) 0.0106(15) -0.0054(14)
C29 0.0230(14) 0.0441(17) 0.055(2) -0.0022(14) 0.0036(13) 0.0013(13)
C30 0.029(6) 0.029(8) 0.055(7) -0.003(5) -0.002(8) -0.009(6)
C31 0.023(4) 0.024(8) 0.055(7) 0.002(5) -0.004(8) -0.012(5)
C32 0.030(6) 0.030(11) 0.040(6) 0.000 0.000 -0.017(10)
N1 0.0166(9) 0.0186(9) 0.0160(10) -0.0009(7) -0.0032(8) 0.0014(7)
N2 0.0157(9) 0.0152(9) 0.0158(10) -0.0022(7) -0.0006(8) -0.0006(7)
N3 0.0210(10) 0.0282(11) 0.0180(11) 0.0016(8) 0.0034(8) 0.0020(8)
O1 0.0133(7) 0.0160(8) 0.0204(9) -0.0022(6) 0.0004(6) 0.0027(6)
Ni1 0.01318(13) 0.01638(13) 0.01415(15) -0.00018(11) -0.00102(11) 0.00073(11)
I1 0.01685(7) 0.02408(8) 0.01886(9) -0.00269(6) -0.00469(6) 0.00301(6)
C35 0.024(4) 0.036(4) 0.082(8) -0.005(7) 0.006(10) -0.005(3)
C36 0.034(8) 0.036(9) 0.079(6) 0.007(5) 0.012(5) 0.001(7)
C34 0.030(7) 0.032(9) 0.077(6) -0.014(5) -0.001(6) -0.003(7)
C33 0.025(7) 0.033(11) 0.043(6) 0.000 0.000 -0.007(10)

loop_
_atom_type_symbol
_atom_type_description
_atom_type_scat_dispersion_real
_atom_type_scat_dispersion_imag
_atom_type_scat_source
C C 0.0033 0.0016 'International Tables Vol C Tables 4.2.6.8 and 6.1.1.4'
H H 0.0000 0.0000 'International Tables Vol C Tables 4.2.6.8 and 6.1.1.4'
N N 0.0061 0.0033 'International Tables Vol C Tables 4.2.6.8 and 6.1.1.4'
O O 0.0106 0.0060 'International Tables Vol C Tables 4.2.6.8 and 6.1.1.4'
Ni Ni 0.3393 1.1124 'International Tables Vol C Tables 4.2.6.8 and 6.1.1.4'
I I -0.4742 1.8119 'International Tables Vol C Tables 4.2.6.8 and 6.1.1.4'

loop_
_geom_angle_atom_site_label_1
_geom_angle_atom_site_label_2
_geom_angle_atom_site_label_3
_geom_angle
_geom_angle_site_symmetry_1
_geom_angle_site_symmetry_3
_geom_angle_publ_flag
O1 C1 C2 112.70(17) . . ?
O1 C1 C6 109.20(17) . . ?
C2 C1 C6 108.88(17) . . ?
O1 C1 H1 108.7 . . ?
C2 C1 H1 108.7 . . ?
C6 C1 H1 108.7 . . ?
C1 C2 C3 110.36(18) . . ?
C1 C2 H2A 109.6 . . ?
C3 C2 H2A 109.6 . . ?
C1 C2 H2B 109.6 . . ?
C3 C2 H2B 109.6 . . ?
H2A C2 H2B 108.1 . . ?
C4 C3 C2 111.28(19) . . ?
C4 C3 H3A 109.4 . . ?
C2 C3 H3A 109.4 . . ?
C4 C3 H3B 109.4 . . ?
C2 C3 H3B 109.4 . . ?
H3A C3 H3B 108.0 . . ?
C3 C4 C5 112.13(19) . . ?
C3 C4 H4A 109.2 . . ?
C5 C4 H4A 109.2 . . ?
C3 C4 H4B 109.2 . . ?
C5 C4 H4B 109.2 . . ?
H4A C4 H4B 107.9 . . ?
C4 C5 C6 109.62(19) . . ?
C4 C5 H5A 109.7 . . ?
C6 C5 H5A 109.7 . . ?
C4 C5 H5B 109.7 . . ?
C6 C5 H5B 109.7 . . ?
H5A C5 H5B 108.2 . . ?
N1 C6 C1 109.09(17) . . ?
N1 C6 C5 116.99(18) . . ?
C1 C6 C5 110.13(18) . . ?
N1 C6 H6 106.7 . . ?
C1 C6 H6 106.7 . . ?
C5 C6 H6 106.7 . . ?
N1 C7 H7A 109.5 . . ?
N1 C7 H7B 109.5 . . ?
H7A C7 H7B 109.5 . . ?
N1 C7 H7C 109.5 . . ?
H7A C7 H7C 109.5 . . ?
H7B C7 H7C 109.5 . . ?
C9 C8 N1 113.03(18) . . ?
C9 C8 H8A 109.0 . . ?
N1 C8 H8A 109.0 . . ?
C9 C8 H8B 109.0 . . ?
N1 C8 H8B 109.0 . . ?
H8A C8 H8B 107.8 . . ?
C10 C9 C8 125.0(2) . . ?
C10 C9 H9 117.5 . . ?
C8 C9 H9 117.5 . . ?
C9 C10 C11 125.3(2) . . ?
C9 C10 H10 117.4 . . ?
C11 C10 H10 117.4 . . ?
C12 C11 C16 118.0(2) . . ?
C12 C11 C10 122.6(2) . . ?
C16 C11 C10 119.3(2) . . ?
C13 C12 C11 120.5(2) . . ?
C13 C12 H12 119.7 . . ?
C11 C12 H12 119.7 . . ?
C14 C13 C12 120.4(2) . . ?
C14 C13 H13 119.8 . . ?
C12 C13 H13 119.8 . . ?
C13 C14 C15 119.7(2) . . ?
C13 C14 H14 120.2 . . ?
C15 C14 H14 120.2 . . ?
C16 C15 C14 120.1(2) . . ?
C16 C15 H15 119.9 . . ?
C14 C15 H15 119.9 . . ?
C15 C16 C11 121.1(2) . . ?
C15 C16 H16 119.4 . . ?
C11 C16 H16 119.4 . . ?
N2 C17 C18 124.5(2) . . ?
N2 C17 H17 117.8 . . ?
C18 C17 H17 117.8 . . ?
C17 C18 C19 120.0(2) . . ?
C17 C18 H18 120.0 . . ?
C19 C18 H18 120.0 . . ?
N3 C19 C18 122.3(2) . . ?
N3 C19 C20 122.2(2) . . ?
C18 C19 C20 115.5(2) . . ?
C21 C20 C19 120.1(2) . . ?
C21 C20 H20 120.0 . . ?
C19 C20 H20 120.0 . . ?
N2 C21 C20 124.4(2) . . ?
N2 C21 H21 117.8 . . ?
C20 C21 H21 117.8 . . ?
N3 C22 H22A 109.5 . . ?
N3 C22 H22B 109.5 . . ?
H22A C22 H22B 109.5 . . ?
N3 C22 H22C 109.5 . . ?
H22A C22 H22C 109.5 . . ?
H22B C22 H22C 109.5 . . ?
N3 C23 H23A 109.5 . . ?
N3 C23 H23B 109.5 . . ?
H23A C23 H23B 109.5 . . ?
N3 C23 H23C 109.5 . . ?
H23A C23 H23C 109.5 . . ?
H23B C23 H23C 109.5 . . ?
C25 C24 C29 120.6(3) . . ?
C25 C24 H24 119.7 . . ?
C29 C24 H24 119.7 . . ?
C24 C25 C26 120.0(3) . . ?
C24 C25 H25 120.0 . . ?
C26 C25 H25 120.0 . . ?
C25 C26 C27 120.6(3) . . ?
C25 C26 H26 119.7 . . ?
C27 C26 H26 119.7 . . ?
C26 C27 C28 119.2(3) . . ?
C26 C27 H27 120.4 . . ?
C28 C27 H27 120.4 . . ?
C29 C28 C27 119.2(3) . . ?
C29 C28 H28 120.4 . . ?
C27 C28 H28 120.4 . . ?
C24 C29 C28 120.5(3) . . ?
C24 C29 H29 119.7 . . ?
C28 C29 H29 119.7 . . ?
C31 C30 C33 118.6(13) . . ?
C31 C30 H30 120.7 . . ?
C33 C30 H30 120.7 . . ?
C32 C31 C30 119.1(11) . . ?
C32 C31 H31 120.5 . . ?
C30 C31 H31 120.5 . . ?
C31 C32 C31 122.8(14) . 2_565 ?
C31 C32 H32 118.6 . . ?
C31 C32 H32 118.6 2_565 . ?
C7 N1 C8 107.86(17) . . ?
C7 N1 C6 111.38(17) . . ?
C8 N1 C6 111.35(16) . . ?
C7 N1 Ni1 104.55(13) . . ?
C8 N1 Ni1 118.03(14) . . ?
C6 N1 Ni1 103.48(12) . . ?
C17 N2 C21 115.53(19) . . ?
C17 N2 Ni1 119.19(14) . . ?
C21 N2 Ni1 125.10(15) . . ?
C19 N3 C23 121.2(2) . . ?
C19 N3 C22 120.01(19) . . ?
C23 N3 C22 118.48(19) . . ?
C1 O1 Ni1 117.83(12) . . ?
C1 O1 Ni1 130.44(13) . 2_665 ?
Ni1 O1 Ni1 99.50(6) . 2_665 ?
O1 Ni1 O1 78.14(6) . 2_665 ?
O1 Ni1 N2 98.18(7) . . ?
O1 Ni1 N2 96.50(6) 2_665 . ?
O1 Ni1 N1 80.66(6) . . ?
O1 Ni1 N1 149.50(7) 2_665 . ?
N2 Ni1 N1 108.06(7) . . ?
O1 Ni1 I1 158.18(4) . . ?
O1 Ni1 I1 96.96(4) 2_665 . ?
N2 Ni1 I1 103.52(5) . . ?
N1 Ni1 I1 94.62(5) . . ?
C36 C35 C34 120.6(9) . . ?
C36 C35 H35 119.7 . . ?
C34 C35 H35 119.7 . . ?
C35 C36 C36 120.1(6) . 2_565 ?
C35 C36 H36 119.9 . . ?
C36 C36 H36 119.9 2_565 . ?
C35 C34 C34 119.3(5) . 2_565 ?
C35 C34 H34 120.3 . . ?
C34 C34 H34 120.3 2_565 . ?
C30 C33 C30 121.8(17) 2_565 . ?
C30 C33 H33 119.1 2_565 . ?
C30 C33 H33 119.1 . . ?

loop_
_geom_bond_atom_site_label_1
_geom_bond_atom_site_label_2
_geom_bond_distance
_geom_bond_site_symmetry_2
_geom_bond_publ_flag
C1 O1 1.408(2) . ?
C1 C2 1.522(3) . ?
C1 C6 1.524(3) . ?
C1 H1 1.0000 . ?
C2 C3 1.530(3) . ?
C2 H2A 0.9900 . ?
C2 H2B 0.9900 . ?
C3 C4 1.525(3) . ?
C3 H3A 0.9900 . ?
C3 H3B 0.9900 . ?
C4 C5 1.528(3) . ?
C4 H4A 0.9900 . ?
C4 H4B 0.9900 . ?
C5 C6 1.530(3) . ?
C5 H5A 0.9900 . ?
C5 H5B 0.9900 . ?
C6 N1 1.495(3) . ?
C6 H6 1.0000 . ?
C7 N1 1.480(3) . ?
C7 H7A 0.9800 . ?
C7 H7B 0.9800 . ?
C7 H7C 0.9800 . ?
C8 C9 1.482(3) . ?
C8 N1 1.487(3) . ?
C8 H8A 0.9900 . ?
C8 H8B 0.9900 . ?
C9 C10 1.326(3) . ?
C9 H9 0.9500 . ?
C10 C11 1.468(3) . ?
C10 H10 0.9500 . ?
C11 C12 1.394(3) . ?
C11 C16 1.394(3) . ?
C12 C13 1.384(4) . ?
C12 H12 0.9500 . ?
C13 C14 1.378(4) . ?
C13 H13 0.9500 . ?
C14 C15 1.379(3) . ?
C14 H14 0.9500 . ?
C15 C16 1.377(3) . ?
C15 H15 0.9500 . ?
C16 H16 0.9500 . ?
C17 N2 1.347(3) . ?
C17 C18 1.371(3) . ?
C17 H17 0.9500 . ?
C18 C19 1.409(3) . ?
C18 H18 0.9500 . ?
C19 N3 1.350(3) . ?
C19 C20 1.412(3) . ?
C20 C21 1.369(3) . ?
C20 H20 0.9500 . ?
C21 N2 1.349(3) . ?
C21 H21 0.9500 . ?
C22 N3 1.460(3) . ?
C22 H22A 0.9800 . ?
C22 H22B 0.9800 . ?
C22 H22C 0.9800 . ?
C23 N3 1.452(3) . ?
C23 H23A 0.9800 . ?
C23 H23B 0.9800 . ?
C23 H23C 0.9800 . ?
C24 C25 1.360(4) . ?
C24 C29 1.362(4) . ?
C24 H24 0.9500 . ?
C25 C26 1.362(5) . ?
C25 H25 0.9500 . ?
C26 C27 1.379(5) . ?
C26 H26 0.9500 . ?
C27 C28 1.392(4) . ?
C27 H27 0.9500 . ?
C28 C29 1.373(4) . ?
C28 H28 0.9500 . ?
C29 H29 0.9500 . ?
C30 C31 1.398(15) . ?
C30 C33 1.401(12) . ?
C30 H30 0.9500 . ?
C31 C32 1.381(12) . ?
C31 H31 0.9500 . ?
C32 C31 1.381(12) 2_565 ?
C32 H32 0.9500 . ?
N1 Ni1 2.1649(18) . ?
N2 Ni1 2.0405(18) . ?
O1 Ni1 1.9815(14) . ?
O1 Ni1 1.9863(14) 2_665 ?
Ni1 O1 1.9863(14) 2_665 ?
Ni1 I1 2.7099(3) . ?
C35 C36 1.355(12) . ?
C35 C34 1.366(12) . ?
C35 H35 0.9500 . ?
C36 C36 1.367(15) 2_565 ?
C36 H36 0.9500 . ?
C34 C34 1.390(15) 2_565 ?
C34 H34 0.9500 . ?
C33 C30 1.400(12) 2_565 ?
C33 H33 0.9500 . ?
